data_7034622
loop_
_publ_author_name
'Blanco, M. Cecilia'
'Paz, Sergio Alexis'
'Nassif, Vivian M.'
'Guimpel, Julio J.'
'Carbonio, Ra\'ul E'

_publ_section_title
;
 Synthesis and characterization of the new two-dimensional Heisenberg
 antiferromagnet double perovskite BaLaCuSbO6.
;
_journal_issue 23
_journal_name_full 'Dalton transactions (Cambridge, England : 2003)'
_journal_page_first 10860
_journal_page_last 10866
_journal_paper_doi 10.1039/c4dt03880k
_journal_volume 44
_journal_year 2015
_chemical_formula_moiety BaCuLaSbO6
_chemical_formula_structural BaLaCuSbO6
_chemical_formula_sum 'Ba Cu La O6 Sb'
_chemical_name_common 'Barium Copper Lanthanum Antimony(V) Oxide(1/1/1/1/6)'
_chemical_name_systematic ' ?'
_space_group_IT_number 12
_symmetry_cell_setting monoclinic
_symmetry_space_group_name_Hall '-I 2y'
_symmetry_space_group_name_H-M 'I 1 2/m 1'
_cell_angle_alpha 90.00000
_cell_angle_beta 90.2877(3)
_cell_angle_gamma 90.00000
_cell_formula_units_Z 2
_cell_length_a 5.5683(5)
_cell_length_b 5.5683(4)
_cell_length_c 8.4637(3)
_cell_measurement_temperature 300
_cell_volume 262.42(3)
_computing_structure_refinement FULLPROF
_diffrn_measurement_method 'neutron diffraction'
_diffrn_radiation_type 'Constant Wavelength Neutron Diffraction'
_diffrn_radiation_wavelength 1.91000
_diffrn_source 'nuclear reactor'
_pd_instr_location ' ?'
_pd_meas_2theta_range_inc 0.100078
_pd_meas_2theta_range_max 127.90000
_pd_meas_2theta_range_min 0.00000
_pd_meas_number_of_points 1280
_pd_proc_2theta_range_inc 0.100078
_pd_proc_2theta_range_max 127.8846
_pd_proc_2theta_range_min -0.0154
_pd_proc_ls_pref_orient_corr ' ?'
_pd_proc_ls_prof_R_factor 11.3670
_pd_proc_ls_prof_wR_expected 13.7685
_pd_proc_ls_prof_wR_factor 14.6315
_pd_proc_wavelength 1.910000
_pd_spec_mounting ' ?'
_refine_ls_number_parameters 33
_refine_ls_number_reflns 151
_refine_ls_number_restraints 0
_refine_ls_R_I_factor 10.5356
_cod_data_source_file c4dt03880k1.cif
_cod_data_source_block BaLaCuSbO6
_cod_depositor_comments
;
The following automatic conversions were performed:

'_symmetry_cell_setting' value 'Monoclinic' changed to 'monoclinic'
according to
/usr/data/users/saulius/crontab/automatic-downloads/rss-feeds/RSC/lib/dictionaries/cif_core.dic
dictionary named 'cif_core.dic' version 2.4.2 from 2011-04-26.

Automatic conversion script
Id: cif_fix_values 3105 2015-03-04 15:46:00Z robertas 

 Adding full bibliography for 7034622.cif.
;
_cod_original_formula_sum BaCuLaSbO6
_cod_database_code 7034622
_chemical_formula_density 7.054
_pd_proc_ls_prof_cr_factor 32.9653
_pd_proc_ls_prof_cwr_factor 29.4151
_pd_proc_ls_prof_cwr_expected 27.6800
_pd_proc_ls_prof_chi2 1.1293
_pd_proc_ls_prof_echi2 1.1769

loop_
_symmetry_equiv_pos_as_xyz
x,y,z
-x,y,-z
-x,-y,-z
x,-y,z
x+1/2,y+1/2,z+1/2
-x+1/2,y+1/2,-z+1/2
-x+1/2,-y+1/2,-z+1/2
x+1/2,-y+1/2,z+1/2

loop_
_atom_site_label
_atom_site_type_symbol
_atom_site_fract_x
_atom_site_fract_y
_atom_site_fract_z
_atom_site_U_iso_or_equiv
_atom_site_occupancy
_atom_site_adp_type
Ba Ba2+ 0.4965(1) 0.00000 0.2520(1) 0.00448(5) 0.50000 Uiso
La La3+ 0.4965(1) 0.00000 0.2520(1) 0.00448(5) 0.50000 Uiso
Sb1 Sb5+ 0.00000 0.00000 0.50000 0.0082(2) 0.0441(9) Uiso
Cu1 Cu2+ 0.00000 0.00000 0.50000 0.0082(2) 0.9559(9) Uiso
Sb2 Sb5+ 0.00000 0.00000 0.00000 0.00115(11) 0.9559(9) Uiso
Cu2 Cu2+ 0.00000 0.00000 0.00000 0.00115(11) 0.0441(9) Uiso
O1 O2- -0.0420(3) 0.00000 0.2352(2) 0.0145(4) 1.00000 Uiso
O2 O2- 0.2351(2) 0.2741(2) 0.0136(2) 0.0224(3) 1.00000 Uiso

loop_
_atom_type_symbol
_atom_type_scat_length_neutron
_atom_type_scat_source
Ba 0.50700 V.F._Sears_Neutron_News_3_26_(1992)
La 0.82400 V.F._Sears_Neutron_News_3_26_(1992)
Sb 0.55700 V.F._Sears_Neutron_News_3_26_(1992)
Cu 0.77180 V.F._Sears_Neutron_News_3_26_(1992)
O 0.58030 V.F._Sears_Neutron_News_3_26_(1992)
